data_4073127
loop_
_publ_author_name
'Marr, Andrew C.'
'Nieuwenhuyzen, Mark'
'Pollock, Ciara L.'
'Saunders, Graham C.'

_publ_section_title
;
 Synthesis of Piano Stool Complexes Employing the
 Pentafluorophenyl-Substituted Diphosphine (C6F5)2PCH2P(C6F5)2and the
 Effect of Phosphine Modifiers on Hydrogen Transfer Catalysis
;
_journal_issue 10
_journal_name_full Organometallics
_journal_page_first 2659
_journal_paper_doi 10.1021/om070089i
_journal_volume 26
_journal_year 2007
_chemical_formula_sum 'C34 H14 Cl4 F20 P2 Ru2'
_chemical_formula_weight 1208.33
_chemical_name_systematic
; 
 ? 
;
_space_group_IT_number 2
_symmetry_cell_setting triclinic
_symmetry_space_group_name_Hall '-P 1'
_symmetry_space_group_name_H-M 'P -1'
_atom_sites_solution_hydrogens geom
_atom_sites_solution_primary direct
_atom_sites_solution_secondary difmap
_audit_creation_method SHELXL-97
_cell_angle_alpha 104.793(6)
_cell_angle_beta 92.372(6)
_cell_angle_gamma 104.433(6)
_cell_formula_units_Z 2
_cell_length_a 10.410(4)
_cell_length_b 11.037(5)
_cell_length_c 18.457(7)
_cell_measurement_reflns_used 2069
_cell_measurement_temperature 298(2)
_cell_measurement_theta_max 26.51
_cell_measurement_theta_min 2.22
_cell_volume 1973.1(14)
_computing_cell_refinement 'Bruker SMART'
_computing_data_collection 'Bruker SMART'
_computing_data_reduction 'Bruker SAINT'
_computing_molecular_graphics 'Bruker SHELXTL'
_computing_publication_material 'Bruker SHELXTL'
_computing_structure_refinement 'SHELXL-97 (Sheldrick, 1997)'
_computing_structure_solution 'SHELXS-97 (Sheldrick, 1990)'
_diffrn_ambient_temperature 298(2)
_diffrn_measured_fraction_theta_full 0.996
_diffrn_measured_fraction_theta_max 0.996
_diffrn_measurement_device_type 'CCD area detector'
_diffrn_measurement_method 'phi and omega scans'
_diffrn_radiation_monochromator graphite
_diffrn_radiation_source 'fine-focus sealed tube'
_diffrn_radiation_type MoK\a
_diffrn_radiation_wavelength 0.71073
_diffrn_reflns_av_R_equivalents 0.1009
_diffrn_reflns_av_sigmaI/netI 0.1942
_diffrn_reflns_limit_h_max 12
_diffrn_reflns_limit_h_min -12
_diffrn_reflns_limit_k_max 13
_diffrn_reflns_limit_k_min -13
_diffrn_reflns_limit_l_max 21
_diffrn_reflns_limit_l_min -21
_diffrn_reflns_number 14571
_diffrn_reflns_theta_full 25.00
_diffrn_reflns_theta_max 25.00
_diffrn_reflns_theta_min 1.15
_exptl_absorpt_coefficient_mu 1.241
_exptl_absorpt_correction_type empirical
_exptl_absorpt_process_details SADABS
_exptl_crystal_colour red
_exptl_crystal_density_diffrn 2.034
_exptl_crystal_density_meas ?
_exptl_crystal_density_method 'not measured'
_exptl_crystal_description needle
_exptl_crystal_F_000 1168
_exptl_crystal_size_max 0.31
_exptl_crystal_size_mid 0.12
_exptl_crystal_size_min 0.10
_refine_diff_density_max 1.468
_refine_diff_density_min -1.095
_refine_diff_density_rms 0.211
_refine_ls_extinction_coef 0.029(2)
_refine_ls_extinction_expression Fc^*^=kFc[1+0.001xFc^2^\l^3^/sin(2\q)]^-1/4^
_refine_ls_extinction_method SHELXL
_refine_ls_goodness_of_fit_ref 0.919
_refine_ls_hydrogen_treatment calc
_refine_ls_matrix_type full
_refine_ls_number_parameters 563
_refine_ls_number_reflns 6927
_refine_ls_number_restraints 0
_refine_ls_restrained_S_all 0.919
_refine_ls_R_factor_all 0.1857
_refine_ls_R_factor_gt 0.0815
_refine_ls_shift/su_max 0.001
_refine_ls_shift/su_mean 0.000
_refine_ls_structure_factor_coef Fsqd
_refine_ls_weighting_details 'calc w=1/[\s^2^(Fo^2^)+(0.1264P)^2^+0.0000P] where P=(Fo^2^+2Fc^2^)/3'
_refine_ls_weighting_scheme calc
_refine_ls_wR_factor_gt 0.1883
_refine_ls_wR_factor_ref 0.2547
_reflns_number_gt 2850
_reflns_number_total 6927
_reflns_threshold_expression >2sigma(I)
_cod_data_source_file om070089irom20070130_084404.cif
_cod_data_source_block ca102m
_cod_depositor_comments
;
The following automatic conversions were performed:

'_symmetry_cell_setting' value 'Triclinic' changed to 'triclinic'
according to /home/saulius/struct/CIF-dictionaries/cif_core.dic
dictionary named 'cif_core.dic' version 2.4.1 from 2010-06-29.

Automatic conversion script
Id: cif_fix_values 1715 2011-07-08 13:25:40Z adriana 

The following automatic conversions were performed:

'_exptl_crystal_density_meas' value 'not_measured' was changed to '?'
- the value is perceived as not measured.

Automatic conversion script
Id: cif_fix_values 3008 2015-01-20 13:52:24Z robertas 
;
_cod_original_cell_volume 1973.2(14)
_cod_original_sg_symbol_H-M P-1
_cod_database_code 4073127

loop_
_symmetry_equiv_pos_as_xyz
'x, y, z'
'-x, -y, -z'

loop_
_atom_site_label
_atom_site_type_symbol
_atom_site_fract_x
_atom_site_fract_y
_atom_site_fract_z
_atom_site_U_iso_or_equiv
_atom_site_adp_type
_atom_site_occupancy
_atom_site_symmetry_multiplicity
_atom_site_calc_flag
_atom_site_refinement_flags
Ru1 Ru 2.27380(12) 2.47095(12) 1.30144(7) 0.0490(4) Uani 1 1 d .
Ru2 Ru 2.20415(12) 2.36011(12) 1.44845(7) 0.0498(4) Uani 1 1 d .
Cl1 Cl 2.4953(4) 2.5733(4) 1.2820(2) 0.0616(11) Uani 1 1 d .
Cl2 Cl 2.3534(4) 2.3161(4) 1.3553(2) 0.0595(11) Uani 1 1 d .
Cl3 Cl 2.0652(4) 2.3579(4) 1.3358(2) 0.0581(10) Uani 1 1 d .
Cl4 Cl 2.2983(4) 2.5793(4) 1.4391(2) 0.0604(11) Uani 1 1 d .
C1 C 2.2629(17) 2.2226(17) 1.5013(9) 0.065(5) Uani 1 1 d .
C2 C 2.3052(18) 2.3493(18) 1.5493(10) 0.074(5) Uani 1 1 d .
H2A H 2.3986 2.3911 1.5628 0.088 Uiso 1 1 d R
C3 C 2.2160(17) 2.4261(16) 1.5719(8) 0.061(4) Uani 1 1 d .
C4 C 2.0811(17) 2.3763(15) 1.5398(9) 0.063(4) Uani 1 1 d .
H4A H 2.0252 2.4343 1.5450 0.076 Uiso 1 1 d R
C5 C 2.0346(18) 2.2485(15) 1.4898(9) 0.063(4) Uani 1 1 d .
C6 C 2.1269(17) 2.1748(18) 1.4696(9) 0.065(5) Uani 1 1 d .
H6A H 2.1069 2.0970 1.4288 0.078 Uiso 1 1 d R
C7 C 2.3589(16) 2.1445(16) 1.4775(9) 0.068(5) Uani 1 1 d .
H7A H 2.3622 2.0908 1.5106 0.102 Uiso 1 1 calc R
H7B H 2.4459 2.2018 1.4795 0.102 Uiso 1 1 calc R
H7C H 2.3304 2.0905 1.4268 0.102 Uiso 1 1 calc R
C8 C 2.2673(16) 2.5617(15) 1.6244(8) 0.070(5) Uani 1 1 d .
H8A H 2.2745 2.5569 1.6756 0.105 Uiso 1 1 calc R
H8B H 2.2065 2.6121 1.6186 0.105 Uiso 1 1 calc R
H8C H 2.3535 2.6023 1.6125 0.105 Uiso 1 1 calc R
C9 C 1.8889(14) 2.1942(15) 1.4555(9) 0.062(4) Uani 1 1 d .
H9A H 1.8443 2.1288 1.4784 0.093 Uiso 1 1 calc R
H9B H 1.8852 2.1564 1.4022 0.093 Uiso 1 1 calc R
H9C H 1.8458 2.2632 1.4642 0.093 Uiso 1 1 calc R
C10 C 2.2164(14) 2.5203(13) 1.1528(8) 0.051(4) Uani 1 1 d .
H10A H 2.1340 2.5011 1.1204 0.061 Uiso 1 1 calc R
H10B H 2.2912 2.5634 1.1306 0.061 Uiso 1 1 calc R
P1 P 2.2077(4) 2.6103(4) 1.2510(2) 0.0513(10) Uani 1 1 d .
C11A C 2.3154(14) 2.7737(14) 1.2592(9) 0.050(4) Uani 1 1 d .
C12A C 2.4072(17) 2.8445(15) 1.3200(9) 0.056(4) Uani 1 1 d .
F12A F 2.4072(9) 2.8076(8) 1.3828(5) 0.072(3) Uani 1 1 d .
C13A C 2.5043(18) 2.9551(15) 1.3214(10) 0.068(5) Uani 1 1 d .
F13A F 2.5954(10) 3.0178(9) 1.3808(6) 0.091(3) Uani 1 1 d .
C14A C 2.510(2) 3.0016(17) 1.2576(12) 0.077(5) Uani 1 1 d .
F14A F 2.6051(11) 3.1059(10) 1.2564(7) 0.109(4) Uani 1 1 d .
C15A C 2.4157(19) 2.9414(17) 1.1986(10) 0.070(5) Uani 1 1 d .
F15A F 2.4118(12) 2.9847(10) 1.1373(6) 0.101(4) Uani 1 1 d .
C16A C 2.3180(18) 2.8295(15) 1.1995(9) 0.064(5) Uani 1 1 d .
F16A F 2.2238(10) 2.7735(8) 1.1400(5) 0.076(3) Uani 1 1 d .
C11B C 2.0445(16) 2.6464(14) 1.2561(8) 0.054(4) Uani 1 1 d .
C12B C 1.9315(18) 2.5848(17) 1.2027(10) 0.070(5) Uani 1 1 d .
F12B F 1.9344(10) 2.4786(11) 1.1507(7) 0.118(5) Uani 1 1 d .
C13B C 1.8237(16) 2.6306(19) 1.2025(11) 0.078(5) Uani 1 1 d .
F13B F 1.7227(11) 2.5709(13) 1.1465(7) 0.120(4) Uani 1 1 d .
C14B C 1.8173(18) 2.7407(17) 1.2554(11) 0.065(5) Uani 1 1 d .
F14B F 1.7159(10) 2.7930(10) 1.2528(7) 0.102(4) Uani 1 1 d .
C15B C 1.9196(18) 2.7976(15) 1.3121(10) 0.067(5) Uani 1 1 d .
F15B F 1.9124(11) 2.9012(11) 1.3658(7) 0.123(5) Uani 1 1 d .
C16B C 2.0285(16) 2.7515(16) 1.3108(9) 0.059(4) Uani 1 1 d .
F16B F 2.1294(10) 2.8168(11) 1.3666(5) 0.097(4) Uani 1 1 d .
P2 P 2.2415(4) 2.3801(4) 1.1777(2) 0.0517(10) Uani 1 1 d .
C21A C 2.3720(15) 2.3374(13) 1.1192(8) 0.050(4) Uani 1 1 d .
C22A C 2.4740(18) 2.2950(16) 1.1449(9) 0.065(5) Uani 1 1 d .
F22A F 2.4751(10) 2.2721(10) 1.2144(5) 0.078(3) Uani 1 1 d .
C23A C 2.5794(19) 2.2768(18) 1.1085(10) 0.075(5) Uani 1 1 d .
F23A F 2.6805(11) 2.2420(12) 1.1374(6) 0.104(4) Uani 1 1 d .
C24A C 2.582(2) 2.2981(17) 1.0367(10) 0.070(5) Uani 1 1 d .
F24A F 2.6901(12) 2.2853(13) 0.9995(6) 0.118(4) Uani 1 1 d .
C25A C 2.483(2) 2.3331(17) 1.0061(10) 0.071(5) Uani 1 1 d .
F25A F 2.4867(11) 2.3474(11) 0.9367(5) 0.095(3) Uani 1 1 d .
C26A C 2.3813(18) 2.3513(16) 1.0487(9) 0.063(4) Uani 1 1 d .
F26A F 2.2830(10) 2.3873(9) 1.0153(5) 0.075(3) Uani 1 1 d .
C21B C 2.0999(16) 2.2356(15) 1.1351(8) 0.056(4) Uani 1 1 d .
F22B F 2.0147(10) 2.3100(10) 1.0389(5) 0.086(3) Uani 1 1 d .
C22B C 2.0074(17) 2.2190(15) 1.0754(10) 0.063(4) Uani 1 1 d .
F23B F 1.8167(12) 2.0936(11) 0.9902(7) 0.122(5) Uani 1 1 d .
C23B C 1.9013(18) 2.1095(19) 1.0488(11) 0.075(5) Uani 1 1 d .
F24B F 1.7914(14) 1.9021(12) 1.0583(8) 0.152(6) Uani 1 1 d .
C24B C 1.8889(19) 2.012(2) 1.0814(12) 0.084(6) Uani 1 1 d .
F25B F 1.9780(14) 1.9222(11) 1.1718(8) 0.138(5) Uani 1 1 d .
C25B C 1.981(2) 2.0177(16) 1.1375(11) 0.084(6) Uani 1 1 d .
F26B F 2.1802(12) 2.1328(9) 1.2160(6) 0.098(4) Uani 1 1 d .
C26B C 2.0862(18) 2.1291(17) 1.1635(10) 0.068(5) Uani 1 1 d .

loop_
_atom_site_aniso_label
_atom_site_aniso_U_11
_atom_site_aniso_U_22
_atom_site_aniso_U_33
_atom_site_aniso_U_23
_atom_site_aniso_U_13
_atom_site_aniso_U_12
Ru1 0.0526(8) 0.0517(8) 0.0427(8) 0.0139(6) 0.0060(6) 0.0129(6)
Ru2 0.0519(8) 0.0534(8) 0.0429(8) 0.0135(6) 0.0052(6) 0.0114(6)
Cl1 0.053(2) 0.069(3) 0.060(3) 0.019(2) 0.0107(19) 0.008(2)
Cl2 0.065(3) 0.070(3) 0.051(2) 0.021(2) 0.013(2) 0.027(2)
Cl3 0.052(2) 0.067(3) 0.053(2) 0.018(2) 0.0025(19) 0.010(2)
Cl4 0.072(3) 0.055(2) 0.046(2) 0.0082(18) 0.0060(19) 0.007(2)
C1 0.058(11) 0.074(12) 0.064(11) 0.019(10) 0.001(9) 0.019(10)
C2 0.068(12) 0.077(13) 0.072(12) 0.027(10) 0.002(10) 0.008(11)
C3 0.069(12) 0.061(11) 0.041(9) 0.006(8) 0.013(8) 0.001(9)
C4 0.074(12) 0.044(9) 0.062(11) 0.006(8) -0.008(9) 0.009(9)
C5 0.079(12) 0.051(10) 0.055(10) 0.020(8) 0.013(9) 0.006(9)
C6 0.077(12) 0.085(12) 0.050(10) 0.026(9) 0.014(9) 0.042(11)
C7 0.066(11) 0.072(11) 0.074(12) 0.034(9) -0.016(9) 0.021(10)
C8 0.066(11) 0.079(13) 0.049(10) -0.005(9) 0.002(8) 0.011(10)
C9 0.044(9) 0.062(10) 0.076(11) 0.021(9) 0.015(8) 0.004(8)
C10 0.040(8) 0.053(9) 0.054(9) 0.008(7) 0.017(7) 0.009(7)
P1 0.055(3) 0.051(2) 0.044(2) 0.0092(19) 0.0031(19) 0.012(2)
C11A 0.045(9) 0.047(9) 0.063(10) 0.022(8) 0.005(8) 0.012(7)
C12A 0.077(12) 0.053(10) 0.045(9) 0.023(8) 0.014(9) 0.019(9)
F12A 0.080(7) 0.056(6) 0.065(6) 0.016(5) -0.009(5) -0.005(5)
C13A 0.075(12) 0.049(10) 0.072(12) 0.027(9) -0.011(10) -0.006(9)
F13A 0.077(7) 0.064(6) 0.108(8) 0.027(6) -0.030(6) -0.019(5)
C14A 0.079(13) 0.055(11) 0.094(15) 0.028(11) 0.001(12) 0.007(10)
F14A 0.104(9) 0.074(7) 0.132(10) 0.040(7) -0.007(7) -0.016(7)
C15A 0.086(14) 0.066(12) 0.069(12) 0.046(10) 0.015(10) 0.011(11)
F15A 0.132(10) 0.079(7) 0.095(8) 0.053(6) 0.009(7) 0.004(7)
C16A 0.085(13) 0.048(9) 0.047(10) 0.013(8) -0.016(9) 0.002(9)
F16A 0.105(8) 0.063(6) 0.058(6) 0.019(5) -0.014(5) 0.018(6)
C11B 0.075(11) 0.051(9) 0.035(8) 0.009(7) 0.006(8) 0.018(9)
C12B 0.068(12) 0.065(11) 0.067(12) -0.004(9) 0.020(10) 0.019(10)
F12B 0.072(7) 0.104(9) 0.128(10) -0.048(8) 0.004(7) 0.014(6)
C13B 0.037(9) 0.090(14) 0.097(15) 0.010(12) 0.006(10) 0.016(10)
F13B 0.061(7) 0.161(12) 0.105(9) -0.009(8) -0.008(6) 0.021(7)
C14B 0.061(11) 0.059(11) 0.089(14) 0.035(10) 0.028(10) 0.023(10)
F14B 0.065(7) 0.088(8) 0.168(11) 0.048(8) 0.027(7) 0.030(6)
C15B 0.064(12) 0.044(9) 0.081(13) -0.004(9) 0.021(10) 0.015(9)
F15B 0.089(8) 0.094(9) 0.161(12) -0.023(8) 0.042(8) 0.034(7)
C16B 0.059(11) 0.064(11) 0.044(9) 0.007(8) -0.005(8) 0.011(9)
F16B 0.080(7) 0.119(9) 0.065(7) -0.019(6) 0.001(6) 0.025(7)
P2 0.061(3) 0.047(2) 0.046(2) 0.0131(19) 0.007(2) 0.012(2)
C21A 0.052(9) 0.042(8) 0.048(9) 0.004(7) 0.005(8) 0.005(7)
C22A 0.077(12) 0.077(12) 0.055(10) 0.030(9) 0.019(9) 0.033(10)
F22A 0.099(8) 0.103(7) 0.059(6) 0.037(5) 0.030(5) 0.055(6)
C23A 0.083(13) 0.098(14) 0.065(12) 0.022(10) 0.033(10) 0.058(12)
F23A 0.097(8) 0.144(10) 0.112(9) 0.056(8) 0.042(7) 0.083(8)
C24A 0.087(14) 0.074(12) 0.059(11) 0.018(9) 0.042(10) 0.032(11)
F24A 0.123(10) 0.163(12) 0.103(9) 0.055(8) 0.070(8) 0.076(9)
C25A 0.088(14) 0.071(12) 0.055(11) 0.017(9) 0.020(11) 0.022(11)
F25A 0.131(10) 0.117(9) 0.056(6) 0.037(6) 0.041(6) 0.048(7)
C26A 0.073(12) 0.059(10) 0.046(10) 0.001(8) 0.012(9) 0.009(9)
F26A 0.085(7) 0.095(7) 0.052(6) 0.018(5) 0.009(5) 0.039(6)
C21B 0.075(12) 0.054(10) 0.038(9) 0.010(8) 0.002(8) 0.019(9)
F22B 0.098(8) 0.074(7) 0.078(7) 0.022(6) -0.022(6) 0.013(6)
C22B 0.072(12) 0.046(10) 0.067(12) 0.011(9) 0.025(10) 0.011(9)
F23B 0.113(10) 0.108(9) 0.113(10) -0.014(7) -0.053(8) 0.027(8)
C23B 0.064(12) 0.075(13) 0.072(13) 0.008(11) -0.010(10) 0.008(11)
F24B 0.129(11) 0.097(10) 0.168(13) 0.000(9) -0.009(10) -0.039(9)
C24B 0.060(12) 0.081(15) 0.076(14) -0.006(12) 0.003(11) -0.013(11)
F25B 0.171(13) 0.063(7) 0.160(12) 0.050(8) 0.020(10) -0.026(8)
C25B 0.115(18) 0.039(10) 0.085(14) 0.018(10) 0.009(13) 0.000(11)
F26B 0.138(10) 0.065(7) 0.084(8) 0.027(6) -0.021(7) 0.012(7)
C26B 0.073(12) 0.062(11) 0.056(11) 0.005(9) -0.005(9) 0.008(10)

loop_
_atom_type_symbol
_atom_type_description
_atom_type_scat_dispersion_real
_atom_type_scat_dispersion_imag
_atom_type_scat_source
C C 0.0033 0.0016 'International Tables Vol C Tables 4.2.6.8 and 6.1.1.4'
H H 0.0000 0.0000 'International Tables Vol C Tables 4.2.6.8 and 6.1.1.4'
F F 0.0171 0.0103 'International Tables Vol C Tables 4.2.6.8 and 6.1.1.4'
P P 0.1023 0.0942 'International Tables Vol C Tables 4.2.6.8 and 6.1.1.4'
Cl Cl 0.1484 0.1585 'International Tables Vol C Tables 4.2.6.8 and 6.1.1.4'
Ru Ru -1.2594 0.8363 'International Tables Vol C Tables 4.2.6.8 and 6.1.1.4'

loop_
_geom_angle_atom_site_label_1
_geom_angle_atom_site_label_2
_geom_angle_atom_site_label_3
_geom_angle
P1 Ru1 P2 74.01(15)
P1 Ru1 Cl1 86.94(16)
P2 Ru1 Cl1 86.08(15)
P1 Ru1 Cl3 100.84(15)
P2 Ru1 Cl3 99.41(15)
Cl1 Ru1 Cl3 171.44(14)
P1 Ru1 Cl2 178.21(15)
P2 Ru1 Cl2 105.03(15)
Cl1 Ru1 Cl2 91.49(14)
Cl3 Ru1 Cl2 80.78(14)
P1 Ru1 Cl4 102.85(15)
P2 Ru1 Cl4 176.32(16)
Cl1 Ru1 Cl4 95.74(14)
Cl3 Ru1 Cl4 79.15(14)
Cl2 Ru1 Cl4 78.15(14)
C6 Ru2 C2 68.7(6)
C6 Ru2 C4 69.2(6)
C2 Ru2 C4 68.8(7)
C6 Ru2 C5 38.1(6)
C2 Ru2 C5 81.5(7)
C4 Ru2 C5 38.4(5)
C6 Ru2 C1 38.3(6)
C2 Ru2 C1 37.7(6)
C4 Ru2 C1 81.5(6)
C5 Ru2 C1 69.0(6)
C6 Ru2 C3 81.4(6)
C2 Ru2 C3 38.0(6)
C4 Ru2 C3 38.0(5)
C5 Ru2 C3 68.9(6)
C1 Ru2 C3 68.4(6)
C6 Ru2 Cl2 103.1(4)
C2 Ru2 Cl2 103.5(5)
C4 Ru2 Cl2 170.4(4)
C5 Ru2 Cl2 136.9(5)
C1 Ru2 Cl2 88.8(5)
C3 Ru2 Cl2 137.3(5)
C6 Ru2 Cl4 173.8(5)
C2 Ru2 Cl4 105.7(5)
C4 Ru2 Cl4 106.6(4)
C5 Ru2 Cl4 140.1(5)
C1 Ru2 Cl4 137.9(5)
C3 Ru2 Cl4 92.5(4)
Cl2 Ru2 Cl4 80.67(14)
C6 Ru2 Cl3 106.1(5)
C2 Ru2 Cl3 173.7(5)
C4 Ru2 Cl3 106.4(5)
C5 Ru2 Cl3 92.3(5)
C1 Ru2 Cl3 139.3(5)
C3 Ru2 Cl3 139.3(5)
Cl2 Ru2 Cl3 80.96(14)
Cl4 Ru2 Cl3 79.27(14)
Ru2 Cl2 Ru1 84.78(13)
Ru1 Cl3 Ru2 84.41(12)
Ru2 Cl4 Ru1 83.90(12)
C2 C1 C6 118.1(16)
C2 C1 C7 121.4(16)
C6 C1 C7 120.2(15)
C2 C1 Ru2 69.4(10)
C6 C1 Ru2 69.1(9)
C7 C1 Ru2 128.2(12)
C1 C2 C3 122.4(17)
C1 C2 Ru2 72.9(10)
C3 C2 Ru2 73.0(10)
C2 C3 C4 118.2(15)
C2 C3 C8 120.1(16)
C4 C3 C8 121.5(16)
C2 C3 Ru2 69.0(9)
C4 C3 Ru2 69.5(9)
C8 C3 Ru2 129.6(11)
C3 C4 C5 120.8(16)
C3 C4 Ru2 72.5(9)
C5 C4 Ru2 71.4(9)
C6 C5 C4 118.8(17)
C6 C5 C9 120.2(15)
C4 C5 C9 120.9(16)
C6 C5 Ru2 69.8(10)
C4 C5 Ru2 70.2(10)
C9 C5 Ru2 129.7(11)
C5 C6 C1 121.3(17)
C5 C6 Ru2 72.1(10)
C1 C6 Ru2 72.6(10)
P2 C10 P1 94.2(7)
C11A P1 C11B 99.8(7)
C11A P1 C10 103.1(7)
C11B P1 C10 108.4(7)
C11A P1 Ru1 122.0(5)
C11B P1 Ru1 126.2(5)
C10 P1 Ru1 94.5(5)
C11A P1 P2 128.6(5)
C11B P1 P2 124.0(5)
C10 P1 P2 42.1(5)
Ru1 P1 P2 53.08(13)
C12A C11A C16A 114.7(14)
C12A C11A P1 123.8(12)
C16A C11A P1 121.2(12)
F12A C12A C11A 120.5(14)
F12A C12A C13A 115.1(15)
C11A C12A C13A 124.3(15)
F13A C13A C12A 122.3(15)
F13A C13A C14A 118.9(16)
C12A C13A C14A 118.8(16)
F14A C14A C15A 120.6(18)
F14A C14A C13A 120.2(17)
C15A C14A C13A 119.2(18)
F15A C15A C14A 122.2(17)
F15A C15A C16A 117.6(17)
C14A C15A C16A 120.2(16)
F16A C16A C11A 119.2(15)
F16A C16A C15A 118.4(15)
C11A C16A C15A 122.3(15)
C16B C11B C12B 113.3(15)
C16B C11B P1 120.5(12)
C12B C11B P1 125.8(12)
F12B C12B C13B 119.7(18)
F12B C12B C11B 117.7(15)
C13B C12B C11B 122.6(17)
C12B C13B F13B 119.2(18)
C12B C13B C14B 121.3(18)
F13B C13B C14B 119.4(16)
F14B C14B C15B 119.7(17)
F14B C14B C13B 122.2(18)
C15B C14B C13B 118.1(16)
F15B C15B C16B 121.3(17)
F15B C15B C14B 119.0(17)
C16B C15B C14B 119.6(16)
C15B C16B F16B 116.5(16)
C15B C16B C11B 124.7(16)
F16B C16B C11B 118.8(15)
C10 P2 C21A 103.2(7)
C10 P2 C21B 110.6(7)
C21A P2 C21B 100.0(7)
C10 P2 Ru1 95.8(5)
C21A P2 Ru1 124.8(5)
C21B P2 Ru1 120.8(5)
C10 P2 P1 43.6(4)
C21A P2 P1 131.4(5)
C21B P2 P1 122.7(5)
Ru1 P2 P1 52.90(12)
C26A C21A C22A 113.3(15)
C26A C21A P2 123.7(13)
C22A C21A P2 122.9(12)
C23A C22A F22A 114.6(15)
C23A C22A C21A 125.6(16)
F22A C22A C21A 119.8(15)
C22A C23A F23A 123.7(17)
C22A C23A C24A 116.4(17)
F23A C23A C24A 119.8(15)
C25A C24A F24A 120.7(16)
C25A C24A C23A 121.5(16)
F24A C24A C23A 117.8(17)
F25A C25A C24A 119.3(17)
F25A C25A C26A 123.6(18)
C24A C25A C26A 117.1(17)
C21A C26A F26A 119.1(15)
C21A C26A C25A 125.9(18)
F26A C26A C25A 115.0(16)
C22B C21B C26B 115.0(15)
C22B C21B P2 127.2(13)
C26B C21B P2 117.7(12)
F22B C22B C21B 121.4(15)
F22B C22B C23B 115.1(17)
C21B C22B C23B 123.5(17)
F23B C23B C24B 118.5(18)
F23B C23B C22B 123(2)
C24B C23B C22B 118.7(18)
F24B C24B C23B 122(2)
F24B C24B C25B 116(2)
C23B C24B C25B 121.0(18)
F25B C25B C24B 124.7(19)
F25B C25B C26B 116.2(19)
C24B C25B C26B 119.1(18)
F26B C26B C21B 118.4(15)
F26B C26B C25B 119.1(18)
C21B C26B C25B 122.4(17)

loop_
_geom_bond_atom_site_label_1
_geom_bond_atom_site_label_2
_geom_bond_distance
Ru1 P1 2.216(4)
Ru1 P2 2.222(4)
Ru1 Cl1 2.388(4)
Ru1 Cl3 2.417(4)
Ru1 Cl2 2.470(4)
Ru1 Cl4 2.489(4)
Ru2 C6 2.144(18)
Ru2 C2 2.145(17)
Ru2 C4 2.158(17)
Ru2 C5 2.174(17)
Ru2 C1 2.191(17)
Ru2 C3 2.197(15)
Ru2 Cl2 2.404(4)
Ru2 Cl4 2.426(4)
Ru2 Cl3 2.474(4)
C1 C2 1.40(2)
C1 C6 1.42(2)
C1 C7 1.49(2)
C2 C3 1.41(2)
C3 C4 1.42(2)
C3 C8 1.51(2)
C4 C5 1.43(2)
C5 C6 1.41(2)
C5 C9 1.53(2)
C10 P2 1.796(15)
C10 P1 1.849(14)
P1 C11A 1.836(15)
P1 C11B 1.840(17)
P1 P2 2.671(6)
C11A C12A 1.37(2)
C11A C16A 1.39(2)
C12A F12A 1.323(15)
C12A C13A 1.37(2)
C13A F13A 1.334(17)
C13A C14A 1.40(2)
C14A F14A 1.324(19)
C14A C15A 1.35(2)
C15A F15A 1.338(17)
C15A C16A 1.40(2)
C16A F16A 1.346(16)
C11B C16B 1.379(19)
C11B C12B 1.41(2)
C12B F12B 1.319(17)
C12B C13B 1.34(2)
C13B F13B 1.351(18)
C13B C14B 1.37(2)
C14B F14B 1.328(17)
C14B C15B 1.37(2)
C15B F15B 1.328(17)
C15B C16B 1.35(2)
C16B F16B 1.356(16)
P2 C21A 1.848(16)
P2 C21B 1.851(17)
C21A C26A 1.35(2)
C21A C22A 1.38(2)
C22A C23A 1.34(2)
C22A F22A 1.370(16)
C23A F23A 1.342(19)
C23A C24A 1.40(2)
C24A C25A 1.34(2)
C24A F24A 1.365(18)
C25A F25A 1.332(18)
C25A C26A 1.36(2)
C26A F26A 1.363(18)
C21B C22B 1.38(2)
C21B C26B 1.38(2)
F22B C22B 1.333(18)
C22B C23B 1.38(2)
F23B C23B 1.313(19)
C23B C24B 1.35(3)
F24B C24B 1.33(2)
C24B C25B 1.36(3)
F25B C25B 1.36(2)
C25B C26B 1.39(2)
F26B C26B 1.334(18)
